data_1527890
loop_
_publ_author_name
'Nyborg, J.'
'Danielsen, J.'

_publ_section_title
;
 Direct determination of the crystal structure of bis(di
 chlorophosphate)bis(phosphoryl chloride) magnesium: Mg (P O2 Cl2)2 (P O
 Cl3)2
;
_journal_name_full 'Acta Chemica Scandinavica (1-27,1973-42,1988)'
_journal_page_first 59
_journal_page_last 71
_journal_volume 24
_journal_year 1970
_chemical_formula_sum 'Cl10 Mg O6 P4'
_chemical_name_systematic 'Mg (P O2 Cl2)2 (P O Cl3)2'
_space_group_IT_number 2
_symmetry_space_group_name_Hall '-P 1'
_symmetry_space_group_name_H-M 'P -1'
_cell_angle_alpha 116.7
_cell_angle_beta 83.85
_cell_angle_gamma 114.08
_cell_formula_units_Z 2
_cell_length_a 11.21
_cell_length_b 10.97
_cell_length_c 9.75
_cell_volume 973.655
_citation_journal_id_ASTM ACSAA4
_cod_data_source_file Nyborg_ACSAA4_1970_1180.cif
_cod_data_source_block Cl10Mg1O6P4
_cod_original_cell_volume 973.6552
_cod_original_formula_sum 'Cl10 Mg1 O6 P4'
_cod_database_code 1527890

loop_
_symmetry_equiv_pos_as_xyz
x,y,z
-x,-y,-z

loop_
_atom_site_label
_atom_site_type_symbol
_atom_site_fract_x
_atom_site_fract_y
_atom_site_fract_z
_atom_site_occupancy
_atom_site_U_iso_or_equiv
Cl9 Cl-1 0.2735 0.8719 0.8511 1 0.0
Cl6 Cl-1 0.2054 0.7998 0.4511 1 0.0
P3 P+5 0.084 0.8418 0.8579 1 0.0
P1 P+5 0.3281 0.2839 0.1918 1 0.0
Cl8 Cl-1 0.1816 0.4312 0.6971 1 0.0
P4 P+5 0.1521 0.2176 0.6151 1 0.0
Cl4 Cl-1 0.4385 0.8913 0.2693 1 0.0
O4 O-2 0.2063 0.9278 0.2566 1 0.0
O2 O-2 0.1058 0.1431 0.4542 1 0.0
Cl2 Cl-1 0.3288 0.3215 0.02 1 0.0
Cl10 Cl-1 0.0023 0.371 0.2993 1 0.0
Cl1 Cl-1 0.354 0.4713 0.3751 1 0.0
Cl5 Cl-1 0.177 0.6265 0.0975 1 0.0
Mg1 Mg+2 0.0586 0.9926 0.2322 1 0.0
O6 O-2 0.0693 0.9335 0.7975 1 0.0
P2 P+5 0.249 0.8261 0.2679 1 0.0
O5 O-2 0.0438 0.8512 0.0064 1 0.0
Cl7 Cl-1 0.3366 0.2374 0.6309 1 0.0
Cl3 Cl-1 0.4906 0.2605 0.1964 1 0.0
O1 O-2 0.2155 0.1602 0.1864 1 0.0
O3 O-2 0.0804 0.1658 0.7229 1 0.0
